data_8101998
loop_
_publ_author_name
'Deng, Y.-H.'
'Yang, Y.-L.'
'Yang, X.-J.'

_publ_section_title
;
Crystal structure of diiodo-bis[(4R,5R)-trans-4,5-bis[(diphenylphosphinomethyl)-
2,2-dimethyl-1,3-dioxalane]dicopper(I), Cu~2~I~2~(C~31~H~32~O~2~P~2~)~2~
;
_journal_issue 3
_journal_name_full 'Zeitschrift f\"ur Kristallographie - New Crystal Structures'
_journal_page_first 316
_journal_page_last 318
_journal_volume 221
_journal_year 2006
_chemical_formula_structural Cu2I2(C31H32O2P2)2
_chemical_formula_sum 'C62 H64 Cu2 I2 O4 P4'
_chemical_formula_weight 1377.89
_chemical_name_systematic
;diiodo-bis[(4R,5R)-trans-4,5-bis(diphenylphosphinomethyl)-2,2-dimethyl-1,3-
dioxalane]dicopper(I)
;
_space_group_IT_number 1
_symmetry_cell_setting triclinic
_symmetry_space_group_name_Hall 'P 1'
_symmetry_space_group_name_H-M 'P 1'
_atom_sites_solution_hydrogens geom
_atom_sites_solution_primary direct
_atom_sites_solution_secondary difmap
_audit_creation_method SHELXL-97
_cell_angle_alpha 65.0740(10)
_cell_angle_beta 84.31
_cell_angle_gamma 87.8540(10)
_cell_formula_units_Z 1
_cell_length_a 10.0989(2)
_cell_length_b 12.80840(10)
_cell_length_c 12.8423(2)
_cell_measurement_temperature 293(2)
_cell_volume 1498.99(4)
_computing_cell_refinement 'Bruker SMART CCD'
_computing_data_collection 'Bruker SMART CCD'
_computing_data_reduction 'Bruker SAINT'
_computing_molecular_graphics 'Bruker SHELXTL'
_computing_publication_material 'Bruker SHELXTL'
_computing_structure_refinement 'SHELXL-97 (Sheldrick, 1997)'
_computing_structure_solution 'SHELXS-97 (Sheldrick, 1990)'
_diffrn_ambient_temperature 293(2)
_diffrn_measured_fraction_theta_full 0.964
_diffrn_measured_fraction_theta_max 0.964
_diffrn_measurement_device_type 'Bruker SMART CCD'
_diffrn_measurement_method phi/omega
_diffrn_radiation_monochromator graphite
_diffrn_radiation_source 'fine-focus sealed tube'
_diffrn_radiation_type MoK\a
_diffrn_radiation_wavelength 0.71073
_diffrn_reflns_av_R_equivalents 0.0204
_diffrn_reflns_av_sigmaI/netI 0.0502
_diffrn_reflns_limit_h_max 8
_diffrn_reflns_limit_h_min -11
_diffrn_reflns_limit_k_max 15
_diffrn_reflns_limit_k_min -15
_diffrn_reflns_limit_l_max 13
_diffrn_reflns_limit_l_min -15
_diffrn_reflns_number 7502
_diffrn_reflns_theta_full 24.97
_diffrn_reflns_theta_max 24.97
_diffrn_reflns_theta_min 1.75
_exptl_absorpt_coefficient_mu 1.891
_exptl_absorpt_correction_T_max 0.623
_exptl_absorpt_correction_T_min 0.526
_exptl_absorpt_correction_type multi-scan
_exptl_absorpt_process_details SADABS
_exptl_crystal_colour colorless
_exptl_crystal_density_diffrn 1.526
_exptl_crystal_density_method 'not measured'
_exptl_crystal_description block
_exptl_crystal_F_000 692
_exptl_crystal_size_max 0.33
_exptl_crystal_size_mid 0.30
_exptl_crystal_size_min 0.25
_refine_diff_density_max 0.600
_refine_diff_density_min -1.031
_refine_diff_density_rms 0.081
_refine_ls_abs_structure_details 'Flack H D (1983), Acta Cryst. A39, 876-881'
_refine_ls_abs_structure_Flack 0.02(3)
_refine_ls_extinction_method none
_refine_ls_goodness_of_fit_ref 1.049
_refine_ls_hydrogen_treatment constr
_refine_ls_matrix_type full
_refine_ls_number_parameters 667
_refine_ls_number_reflns 6122
_refine_ls_number_restraints 3
_refine_ls_restrained_S_all 1.049
_refine_ls_R_factor_all 0.0447
_refine_ls_R_factor_gt 0.0359
_refine_ls_shift/su_max 0.001
_refine_ls_shift/su_mean 0.000
_refine_ls_structure_factor_coef Fsqd
_refine_ls_weighting_details 'calc w=1/[\s^2^(Fo^2^)+(0.0483P)^2^+0.5192P] where P=(Fo^2^+2Fc^2^)/3'
_refine_ls_weighting_scheme calc
_refine_ls_wR_factor_gt 0.0927
_refine_ls_wR_factor_ref 0.0976
_reflns_number_gt 5213
_reflns_number_total 6122
_reflns_threshold_expression >2sigma(I)
_cod_data_source_file 1267-1811.cff
_cod_data_source_block CuI[(R,R)-DIOP]
_cod_depositor_comments
;
The following automatic conversions were performed:
'_symmetry_cell_setting' value 'Triclinic' changed to 'triclinic'
according to '/home/saulius/struct/CIF-dictionaries/cif_core.dic'
dictionary named 'cif_core.dic' version 2.4.1 from 2010-06-29.

Automatic conversion script
Id: cif_fix_enum 1555 2011-01-17 13:19:09Z saulius 
;
_cod_original_cell_volume 1498.98(4)
_cod_original_sg_symbol_H-M P1
_cod_database_code 8101998

loop_
_symmetry_equiv_pos_as_xyz
'x, y, z'

loop_
_atom_site_label
_atom_site_type_symbol
_atom_site_fract_x
_atom_site_fract_y
_atom_site_fract_z
_atom_site_U_iso_or_equiv
_atom_site_adp_type
_atom_site_occupancy
_atom_site_symmetry_multiplicity
_atom_site_Wyckoff_symbol
_atom_site_calc_flag
_atom_site_refinement_flags
_atom_site_disorder_assembly
_atom_site_disorder_group
I1 I -0.14501(5) 0.06170(5) 0.28491(5) 0.0500(2) Uani 1 1 a d . . .
I2 I 0.04143(5) 0.24304(5) 0.46430(5) 0.0504(2) Uani 1 1 a d . . .
Cu1 Cu -0.02132(15) 0.26104(15) 0.25503(14) 0.0485(5) Uani 1 1 a d . . .
Cu2 Cu -0.08389(16) 0.04727(14) 0.49162(14) 0.0468(5) Uani 1 1 a d . . .
P1 P 0.1781(4) 0.2823(3) 0.1527(3) 0.0442(10) Uani 1 1 a d . . .
P2 P -0.1901(4) 0.3851(3) 0.1907(3) 0.0396(9) Uani 1 1 a d . . .
P3 P 0.0856(4) -0.0808(3) 0.5649(3) 0.0379(9) Uani 1 1 a d . . .
P4 P -0.2901(4) 0.0221(3) 0.5965(4) 0.0449(10) Uani 1 1 a d . . .
O1 O 0.3015(8) 0.0124(8) 0.2055(7) 0.064(2) Uani 1 1 a d . . .
O2 O 0.3095(8) -0.1323(7) 0.3873(7) 0.055(2) Uani 1 1 a d . . .
O3 O -0.3826(9) 0.4061(6) 0.4070(7) 0.061(2) Uani 1 1 a d . . .
O4 O -0.4730(7) 0.2579(6) 0.5688(6) 0.0573(18) Uani 1 1 a d . . .
C1 C 0.2991(13) 0.1811(11) 0.2430(12) 0.055(3) Uani 1 1 a d . . .
H1A H 0.3841 0.1906 0.1975 0.066 Uiso 1 1 a calc R . .
H1B H 0.3117 0.2000 0.3070 0.066 Uiso 1 1 a calc R . .
C2 C 0.2555(9) 0.0566(7) 0.2899(9) 0.043(2) Uani 1 1 a d . . .
H2A H 0.1583 0.0512 0.3038 0.052 Uiso 1 1 a calc R . .
C3 C 0.3178(9) -0.0261(7) 0.3960(7) 0.045(2) Uani 1 1 a d . . .
H3A H 0.4121 -0.0057 0.3871 0.055 Uiso 1 1 a calc R . .
C4 C 0.2600(12) -0.0359(11) 0.5119(10) 0.042(3) Uani 1 1 a d . . .
H4A H 0.2709 0.0386 0.5128 0.050 Uiso 1 1 a calc R . .
H4B H 0.3152 -0.0895 0.5684 0.050 Uiso 1 1 a calc R . .
C5 C 0.3174(17) -0.1082(12) 0.2652(13) 0.065(4) Uani 1 1 a d . . .
C6 C 0.454(2) -0.1446(18) 0.2321(16) 0.099(7) Uani 1 1 a d . . .
H6A H 0.4605 -0.1313 0.1524 0.148 Uiso 1 1 a calc R . .
H6B H 0.4664 -0.2249 0.2791 0.148 Uiso 1 1 a calc R . .
H6C H 0.5209 -0.1005 0.2438 0.148 Uiso 1 1 a calc R . .
C7 C 0.2051(13) -0.1750(12) 0.2541(12) 0.096(4) Uani 1 1 a d . . .
H7A H 0.1223 -0.1501 0.2795 0.144 Uiso 1 1 a calc R . .
H7B H 0.2169 -0.2556 0.3008 0.144 Uiso 1 1 a calc R . .
H7C H 0.2042 -0.1622 0.1750 0.144 Uiso 1 1 a calc R . .
C8 C -0.3532(12) 0.3226(11) 0.2703(9) 0.041(3) Uani 1 1 a d . . .
H8A H -0.4245 0.3747 0.2353 0.049 Uiso 1 1 a calc R . .
H8B H -0.3682 0.2501 0.2661 0.049 Uiso 1 1 a calc R . .
C9 C -0.3534(9) 0.3028(8) 0.3964(9) 0.042(2) Uani 1 1 a d . . .
H9A H -0.2658 0.2752 0.4232 0.051 Uiso 1 1 a calc R . .
C10 C -0.4597(9) 0.2227(7) 0.4789(7) 0.0434(19) Uani 1 1 a d . . .
H10A H -0.5429 0.2407 0.4416 0.052 Uiso 1 1 a calc R . .
C11 C -0.4361(11) 0.0955(10) 0.5202(11) 0.043(3) Uani 1 1 a d . . .
H11F H -0.4350 0.0788 0.4531 0.051 Uiso 1 1 a calc R . .
H11G H -0.5142 0.0574 0.5705 0.051 Uiso 1 1 a calc R . .
C12 C -0.4327(17) 0.3759(14) 0.5210(14) 0.071(4) Uani 1 1 a d . . .
C13 C -0.557(2) 0.4489(16) 0.5188(19) 0.105(8) Uani 1 1 a d . . .
H13A H -0.6191 0.4369 0.4728 0.157 Uiso 1 1 a calc R . .
H13B H -0.5323 0.5288 0.4861 0.157 Uiso 1 1 a calc R . .
H13C H -0.5974 0.4268 0.5960 0.157 Uiso 1 1 a calc R . .
C14 C -0.3298(15) 0.3864(13) 0.5932(11) 0.105(5) Uani 1 1 a d . . .
H14A H -0.2577 0.3347 0.5952 0.157 Uiso 1 1 a calc R . .
H14B H -0.3693 0.3672 0.6702 0.157 Uiso 1 1 a calc R . .
H14C H -0.2966 0.4640 0.5602 0.157 Uiso 1 1 a calc R . .
C111 C 0.2522(14) 0.4245(12) 0.1145(13) 0.043(3) Uani 1 1 a d . . .
C112 C 0.2519(16) 0.5107(16) 0.0022(16) 0.068(5) Uani 1 1 a d . . .
H11A H 0.2214 0.4925 -0.0542 0.081 Uiso 1 1 a calc R . .
C113 C 0.295(2) 0.6208(15) -0.028(2) 0.087(7) Uani 1 1 a d . . .
H11B H 0.2915 0.6771 -0.1030 0.104 Uiso 1 1 a calc R . .
C114 C 0.343(2) 0.6456(17) 0.057(2) 0.091(7) Uani 1 1 a d . . .
H11C H 0.3761 0.7190 0.0375 0.109 Uiso 1 1 a calc R . .
C115 C 0.3441(18) 0.5642(17) 0.1680(18) 0.076(5) Uani 1 1 a d . . .
H11D H 0.3756 0.5822 0.2241 0.091 Uiso 1 1 a calc R . .
C116 C 0.2966(16) 0.4538(14) 0.1957(17) 0.061(4) Uani 1 1 a d . . .
H11E H 0.2951 0.3988 0.2715 0.074 Uiso 1 1 a calc R . .
C121 C 0.1979(15) 0.2669(12) 0.0213(13) 0.049(4) Uani 1 1 a d . . .
C122 C 0.0889(16) 0.2527(15) -0.0357(16) 0.066(5) Uani 1 1 a d . . .
H12A H 0.0040 0.2451 0.0022 0.080 Uiso 1 1 a calc R . .
C123 C 0.100(2) 0.2499(17) -0.1372(16) 0.084(6) Uani 1 1 a d . . .
H12B H 0.0243 0.2458 -0.1709 0.100 Uiso 1 1 a calc R . .
C124 C 0.222(2) 0.2530(15) -0.1929(17) 0.082(7) Uani 1 1 a d . . .
H12C H 0.2300 0.2475 -0.2632 0.098 Uiso 1 1 a calc R . .
C125 C 0.334(2) 0.2641(17) -0.1458(18) 0.084(7) Uani 1 1 a d . . .
H12D H 0.4174 0.2669 -0.1850 0.101 Uiso 1 1 a calc R . .
C126 C 0.3246(18) 0.2711(17) -0.0414(16) 0.078(6) Uani 1 1 a d . . .
H12E H 0.4016 0.2786 -0.0110 0.094 Uiso 1 1 a calc R . .
C211 C -0.1898(16) 0.5261(14) 0.1846(12) 0.055(4) Uani 1 1 a d . . .
C212 C -0.2851(17) 0.6091(13) 0.1340(15) 0.062(4) Uani 1 1 a d . . .
H21A H -0.3523 0.5900 0.1005 0.075 Uiso 1 1 a calc R . .
C213 C -0.285(2) 0.7163(16) 0.131(2) 0.102(8) Uani 1 1 a d . . .
H21B H -0.3489 0.7686 0.0917 0.122 Uiso 1 1 a calc R . .
C214 C -0.196(3) 0.750(2) 0.183(2) 0.097(7) Uani 1 1 a d . . .
H21C H -0.1989 0.8232 0.1826 0.117 Uiso 1 1 a calc R . .
C215 C -0.101(2) 0.6724(19) 0.2357(15) 0.084(6) Uani 1 1 a d . . .
H21D H -0.0390 0.6925 0.2729 0.101 Uiso 1 1 a calc R . .
C216 C -0.0948(18) 0.5641(15) 0.2358(13) 0.069(5) Uani 1 1 a d . . .
H21E H -0.0263 0.5149 0.2704 0.083 Uiso 1 1 a calc R . .
C221 C -0.2100(14) 0.4115(12) 0.0400(12) 0.040(3) Uani 1 1 a d . . .
C222 C -0.2891(18) 0.3425(15) 0.0110(15) 0.065(5) Uani 1 1 a d . . .
H22A H -0.3447 0.2860 0.0666 0.078 Uiso 1 1 a calc R . .
C223 C -0.2817(17) 0.3609(15) -0.1003(14) 0.067(5) Uani 1 1 a d . . .
H22B H -0.3362 0.3170 -0.1207 0.081 Uiso 1 1 a calc R . .
C224 C -0.2013(17) 0.4380(15) -0.1833(14) 0.067(5) Uani 1 1 a d . . .
H22C H -0.2020 0.4466 -0.2589 0.080 Uiso 1 1 a calc R . .
C225 C -0.1166(18) 0.5057(14) -0.1587(14) 0.067(5) Uani 1 1 a d . . .
H22D H -0.0577 0.5577 -0.2157 0.080 Uiso 1 1 a calc R . .
C226 C -0.1236(17) 0.4920(15) -0.0421(14) 0.061(4) Uani 1 1 a d . . .
H22E H -0.0705 0.5368 -0.0216 0.073 Uiso 1 1 a calc R . .
C311 C 0.0791(13) -0.2296(11) 0.5737(12) 0.041(3) Uani 1 1 a d . . .
C312 C 0.1741(16) -0.3106(14) 0.6307(15) 0.063(4) Uani 1 1 a d . . .
H31A H 0.2375 -0.2917 0.6678 0.076 Uiso 1 1 a calc R . .
C313 C 0.1734(18) -0.4177(15) 0.6316(18) 0.079(5) Uani 1 1 a d . . .
H31B H 0.2385 -0.4716 0.6650 0.095 Uiso 1 1 a calc R . .
C314 C 0.072(3) -0.4426(17) 0.5806(19) 0.094(7) Uani 1 1 a d . . .
H31C H 0.0701 -0.5150 0.5803 0.113 Uiso 1 1 a calc R . .
C315 C -0.028(3) -0.365(2) 0.5300(18) 0.097(7) Uani 1 1 a d . . .
H31D H -0.0976 -0.3861 0.4999 0.117 Uiso 1 1 a calc R . .
C316 C -0.0194(17) -0.2543(13) 0.5262(13) 0.058(4) Uani 1 1 a d . . .
H31E H -0.0821 -0.1987 0.4908 0.070 Uiso 1 1 a calc R . .
C321 C 0.0867(14) -0.1069(13) 0.7141(12) 0.043(3) Uani 1 1 a d . . .
C322 C 0.0079(15) -0.1885(12) 0.8003(11) 0.046(4) Uani 1 1 a d . . .
H32A H -0.0447 -0.2349 0.7813 0.056 Uiso 1 1 a calc R . .
C323 C 0.0024(19) -0.2053(15) 0.9125(14) 0.071(5) Uani 1 1 a d . . .
H32B H -0.0491 -0.2652 0.9683 0.086 Uiso 1 1 a calc R . .
C324 C 0.0712(19) -0.1356(15) 0.9447(14) 0.069(5) Uani 1 1 a d . . .
H32C H 0.0619 -0.1445 1.0208 0.083 Uiso 1 1 a calc R . .
C325 C 0.1547(18) -0.0519(16) 0.8631(14) 0.066(4) Uani 1 1 a d . . .
H32D H 0.2054 -0.0056 0.8836 0.079 Uiso 1 1 a calc R . .
C326 C 0.1616(16) -0.0382(14) 0.7473(14) 0.056(4) Uani 1 1 a d . . .
H32E H 0.2175 0.0181 0.6917 0.067 Uiso 1 1 a calc R . .
C411 C -0.3445(15) -0.1290(14) 0.6433(15) 0.053(4) Uani 1 1 a d . . .
C412 C -0.3790(16) -0.1610(13) 0.5543(15) 0.061(4) Uani 1 1 a d . . .
H41A H -0.3697 -0.1086 0.4772 0.073 Uiso 1 1 a calc R . .
C413 C -0.4258(17) -0.2700(14) 0.5855(19) 0.079(5) Uani 1 1 a d . . .
H41B H -0.4488 -0.2913 0.5287 0.095 Uiso 1 1 a calc R . .
C414 C -0.439(2) -0.3489(18) 0.699(2) 0.082(6) Uani 1 1 a d . . .
H41C H -0.4743 -0.4217 0.7190 0.098 Uiso 1 1 a calc R . .
C415 C -0.402(2) -0.3201(17) 0.7793(18) 0.083(6) Uani 1 1 a d . . .
H41D H -0.4078 -0.3756 0.8551 0.100 Uiso 1 1 a calc R . .
C416 C -0.3544(17) -0.2077(13) 0.7553(16) 0.067(5) Uani 1 1 a d . . .
H41E H -0.3310 -0.1893 0.8138 0.080 Uiso 1 1 a calc R . .
C421 C -0.3107(15) 0.0368(14) 0.7353(13) 0.053(4) Uani 1 1 a d . . .
C422 C -0.1986(18) 0.0573(14) 0.7737(13) 0.059(5) Uani 1 1 a d . . .
H42A H -0.1166 0.0668 0.7308 0.070 Uiso 1 1 a calc R . .
C423 C -0.2113(18) 0.0637(14) 0.8839(14) 0.067(5) Uani 1 1 a d . . .
H42B H -0.1363 0.0768 0.9134 0.081 Uiso 1 1 a calc R . .
C424 C -0.334(2) 0.0506(15) 0.9453(15) 0.074(6) Uani 1 1 a d . . .
H42C H -0.3414 0.0541 1.0165 0.089 Uiso 1 1 a calc R . .
C425 C -0.446(2) 0.0322(17) 0.9013(15) 0.075(6) Uani 1 1 a d . . .
H42D H -0.5296 0.0250 0.9415 0.090 Uiso 1 1 a calc R . .
C426 C -0.4320(16) 0.0247(15) 0.7969(13) 0.061(5) Uani 1 1 a d . . .
H42E H -0.5068 0.0110 0.7676 0.073 Uiso 1 1 a calc R . .

loop_
_atom_site_aniso_label
_atom_site_aniso_U_11
_atom_site_aniso_U_22
_atom_site_aniso_U_33
_atom_site_aniso_U_23
_atom_site_aniso_U_13
_atom_site_aniso_U_12
I1 0.0491(6) 0.0502(5) 0.0463(5) -0.0146(4) -0.0089(4) -0.0026(4)
I2 0.0494(6) 0.0503(5) 0.0460(5) -0.0133(4) -0.0085(4) -0.0058(4)
Cu1 0.0345(10) 0.0533(11) 0.0458(11) -0.0098(9) -0.0018(8) 0.0020(8)
Cu2 0.0387(10) 0.0504(11) 0.0452(10) -0.0129(9) -0.0083(8) -0.0016(8)
P1 0.036(2) 0.045(2) 0.037(2) -0.0033(18) -0.0039(16) -0.0013(17)
P2 0.035(2) 0.042(2) 0.0327(18) -0.0066(16) -0.0027(15) -0.0022(16)
P3 0.035(2) 0.038(2) 0.0387(19) -0.0133(16) -0.0078(15) -0.0007(16)
P4 0.033(2) 0.046(2) 0.048(2) -0.0131(19) -0.0017(17) -0.0040(17)
O1 0.078(6) 0.062(5) 0.051(5) -0.021(4) -0.010(4) 0.006(4)
O2 0.061(4) 0.049(4) 0.052(5) -0.018(4) 0.000(3) 0.005(3)
O3 0.089(6) 0.043(4) 0.052(5) -0.024(4) 0.011(4) -0.012(4)
O4 0.066(5) 0.055(4) 0.048(4) -0.020(3) 0.000(3) 0.000(3)
C1 0.044(7) 0.058(8) 0.052(7) -0.013(6) -0.003(5) -0.005(5)
C2 0.038(5) 0.038(5) 0.047(6) -0.012(4) -0.004(4) 0.005(4)
C3 0.041(5) 0.052(5) 0.034(5) -0.007(4) -0.007(4) -0.003(4)
C4 0.037(5) 0.043(6) 0.037(6) -0.009(5) -0.004(4) -0.001(4)
C5 0.084(9) 0.059(8) 0.068(9) -0.040(8) -0.016(7) 0.010(6)
C6 0.102(16) 0.105(16) 0.061(11) -0.014(11) 0.017(10) 0.039(12)
C7 0.119(11) 0.106(10) 0.079(9) -0.050(8) -0.016(8) -0.025(8)
C8 0.039(5) 0.039(5) 0.037(6) -0.009(5) -0.003(4) 0.000(4)
C9 0.042(5) 0.039(5) 0.036(5) -0.005(4) -0.007(4) -0.006(4)
C10 0.038(5) 0.049(5) 0.042(5) -0.018(4) -0.008(4) 0.006(4)
C11 0.033(5) 0.046(6) 0.044(6) -0.012(5) -0.006(4) 0.002(4)
C12 0.075(9) 0.070(11) 0.069(9) -0.033(8) 0.010(7) -0.007(8)
C13 0.131(19) 0.069(12) 0.107(17) -0.042(12) 0.044(13) 0.009(11)
C14 0.131(12) 0.122(11) 0.055(8) -0.027(8) -0.010(7) -0.046(9)
C111 0.037(7) 0.043(7) 0.045(7) -0.015(6) -0.003(5) 0.006(5)
C112 0.061(11) 0.070(11) 0.062(10) -0.017(9) -0.008(8) -0.009(9)
C113 0.086(15) 0.041(10) 0.101(17) 0.003(10) -0.006(12) -0.020(9)
C114 0.079(13) 0.044(10) 0.127(19) -0.015(11) -0.009(12) -0.012(9)
C115 0.071(9) 0.072(11) 0.096(13) -0.045(10) -0.022(8) 0.008(8)
C116 0.048(7) 0.055(8) 0.079(10) -0.030(7) 0.006(6) 0.009(6)
C121 0.048(9) 0.037(7) 0.053(9) -0.012(7) 0.004(7) 0.002(6)
C122 0.042(9) 0.060(10) 0.081(13) -0.015(9) 0.007(8) -0.008(7)
C123 0.093(14) 0.091(13) 0.053(11) -0.013(9) -0.017(9) -0.026(10)
C124 0.12(2) 0.057(11) 0.064(13) -0.026(10) 0.000(13) -0.008(12)
C125 0.086(14) 0.079(12) 0.069(12) -0.022(10) 0.025(10) 0.031(10)
C126 0.049(11) 0.095(14) 0.064(12) -0.009(10) 0.000(8) 0.007(9)
C211 0.051(9) 0.063(9) 0.036(7) -0.009(6) 0.009(6) -0.001(7)
C212 0.060(10) 0.049(9) 0.085(10) -0.039(8) 0.010(7) 0.001(7)
C213 0.115(17) 0.061(11) 0.126(16) -0.049(12) 0.043(13) 0.020(10)
C214 0.142(18) 0.070(13) 0.091(14) -0.049(11) 0.019(12) -0.009(12)
C215 0.123(14) 0.081(12) 0.060(9) -0.040(8) 0.006(9) -0.054(11)
C216 0.089(12) 0.079(11) 0.043(7) -0.023(7) -0.029(7) -0.021(9)
C221 0.045(7) 0.031(6) 0.032(6) -0.003(5) 0.002(5) 0.000(5)
C222 0.074(10) 0.066(9) 0.064(9) -0.034(8) -0.011(7) -0.020(7)
C223 0.079(10) 0.063(9) 0.051(9) -0.011(7) -0.014(7) -0.027(7)
C224 0.083(10) 0.080(11) 0.047(8) -0.034(8) -0.021(7) 0.003(8)
C225 0.079(11) 0.057(10) 0.050(10) -0.012(8) 0.017(8) -0.001(8)
C226 0.063(10) 0.072(11) 0.058(9) -0.037(9) -0.007(7) -0.004(8)
C311 0.044(8) 0.030(6) 0.051(7) -0.018(6) -0.002(6) -0.011(5)
C312 0.052(9) 0.060(10) 0.062(8) -0.011(7) -0.005(7) 0.003(7)
C313 0.073(11) 0.049(9) 0.098(13) -0.017(9) 0.003(9) 0.000(8)
C314 0.140(17) 0.048(10) 0.092(13) -0.037(10) 0.041(12) -0.021(11)
C315 0.138(17) 0.084(13) 0.072(11) -0.038(10) 0.025(11) -0.043(12)
C316 0.075(10) 0.046(8) 0.052(8) -0.020(7) 0.006(7) -0.016(7)
C321 0.039(7) 0.050(8) 0.044(8) -0.022(6) -0.016(5) 0.005(6)
C322 0.058(9) 0.040(7) 0.026(6) -0.001(5) 0.007(6) -0.018(6)
C323 0.099(13) 0.065(11) 0.044(9) -0.014(8) -0.007(8) -0.033(9)
C324 0.087(10) 0.075(10) 0.037(7) -0.016(7) 0.000(6) -0.003(8)
C325 0.083(10) 0.076(11) 0.056(9) -0.041(8) -0.021(7) 0.006(8)
C326 0.045(7) 0.058(8) 0.050(8) -0.006(6) -0.018(5) -0.005(6)
C411 0.031(6) 0.049(8) 0.060(9) -0.004(7) -0.004(6) -0.005(5)
C412 0.061(9) 0.054(8) 0.058(8) -0.012(7) -0.017(6) -0.007(6)
C413 0.078(11) 0.053(9) 0.105(14) -0.032(9) -0.014(9) -0.010(7)
C414 0.073(12) 0.061(11) 0.113(17) -0.038(12) -0.004(11) -0.002(9)
C415 0.091(15) 0.064(12) 0.069(13) -0.003(10) -0.012(11) 0.001(10)
C416 0.083(13) 0.038(9) 0.063(10) -0.005(8) -0.015(8) 0.007(8)
C421 0.049(10) 0.053(9) 0.042(8) -0.005(7) -0.005(7) 0.003(7)
C422 0.076(11) 0.065(10) 0.046(8) -0.031(8) -0.015(7) -0.001(8)
C423 0.084(12) 0.068(10) 0.074(11) -0.056(9) -0.003(9) 0.011(8)
C424 0.110(17) 0.058(11) 0.046(10) -0.018(9) 0.012(10) 0.014(10)
C425 0.071(12) 0.090(13) 0.046(9) -0.012(9) 0.002(8) 0.005(9)
C426 0.047(9) 0.087(11) 0.043(8) -0.023(8) 0.003(7) 0.012(8)

loop_
_atom_type_symbol
_atom_type_description
_atom_type_scat_dispersion_real
_atom_type_scat_dispersion_imag
_atom_type_scat_source
C C 0.0033 0.0016 'International Tables Vol C Tables 4.2.6.8 and 6.1.1.4'
H H 0.0000 0.0000 'International Tables Vol C Tables 4.2.6.8 and 6.1.1.4'
O O 0.0106 0.0060 'International Tables Vol C Tables 4.2.6.8 and 6.1.1.4'
P P 0.1023 0.0942 'International Tables Vol C Tables 4.2.6.8 and 6.1.1.4'
Cu Cu 0.3201 1.2651 'International Tables Vol C Tables 4.2.6.8 and 6.1.1.4'
I I -0.4742 1.8119 'International Tables Vol C Tables 4.2.6.8 and 6.1.1.4'

loop_
_geom_angle_atom_site_label_1
_geom_angle_atom_site_label_2
_geom_angle_atom_site_label_3
_geom_angle
_geom_angle_site_symmetry_1
_geom_angle_site_symmetry_3
_geom_angle_publ_flag
Cu2 I1 Cu1 70.22(5) . . ?
Cu2 I2 Cu1 70.24(5) . . ?
P1 Cu1 P2 122.53(15) . . ?
P1 Cu1 I2 103.50(13) . . ?
P2 Cu1 I2 111.31(13) . . ?
P1 Cu1 I1 111.06(14) . . ?
P2 Cu1 I1 99.03(12) . . ?
I2 Cu1 I1 109.11(6) . . ?
P3 Cu2 P4 120.15(15) . . ?
P3 Cu2 I1 112.63(13) . . ?
P4 Cu2 I1 103.07(13) . . ?
P3 Cu2 I2 98.23(11) . . ?
P4 Cu2 I2 112.48(13) . . ?
I1 Cu2 I2 110.42(6) . . ?
C121 P1 C111 103.5(7) . . ?
C121 P1 C1 104.7(7) . . ?
C111 P1 C1 103.3(6) . . ?
C121 P1 Cu1 121.9(6) . . ?
C111 P1 Cu1 111.7(5) . . ?
C1 P1 Cu1 110.0(4) . . ?
C211 P2 C221 102.9(7) . . ?
C211 P2 C8 104.4(6) . . ?
C221 P2 C8 104.1(6) . . ?
C211 P2 Cu1 122.4(6) . . ?
C221 P2 Cu1 109.3(5) . . ?
C8 P2 Cu1 112.0(4) . . ?
C321 P3 C4 100.4(7) . . ?
C321 P3 C311 102.3(7) . . ?
C4 P3 C311 103.7(6) . . ?
C321 P3 Cu2 107.0(5) . . ?
C4 P3 Cu2 119.7(4) . . ?
C311 P3 Cu2 120.5(5) . . ?
C11 P4 C411 98.5(7) . . ?
C11 P4 C421 105.0(7) . . ?
C411 P4 C421 101.4(8) . . ?
C11 P4 Cu2 118.7(4) . . ?
C411 P4 Cu2 108.4(5) . . ?
C421 P4 Cu2 121.1(5) . . ?
C5 O1 C2 107.8(9) . . ?
C3 O2 C5 108.1(8) . . ?
C12 O3 C9 106.6(9) . . ?
C10 O4 C12 107.2(9) . . ?
C2 C1 P1 112.9(8) . . ?
O1 C2 C3 102.1(7) . . ?
O1 C2 C1 108.2(9) . . ?
C3 C2 C1 116.2(8) . . ?
O2 C3 C4 111.2(8) . . ?
O2 C3 C2 102.4(7) . . ?
C4 C3 C2 118.8(8) . . ?
C3 C4 P3 121.3(9) . . ?
O1 C5 O2 105.9(10) . . ?
O1 C5 C7 112.7(13) . . ?
O2 C5 C7 105.3(11) . . ?
O1 C5 C6 110.6(13) . . ?
O2 C5 C6 108.0(13) . . ?
C7 C5 C6 113.8(15) . . ?
C9 C8 P2 109.6(8) . . ?
O3 C9 C10 102.3(7) . . ?
O3 C9 C8 109.8(9) . . ?
C10 C9 C8 115.8(8) . . ?
O4 C10 C11 112.7(8) . . ?
O4 C10 C9 102.5(7) . . ?
C11 C10 C9 117.5(8) . . ?
C10 C11 P4 123.2(8) . . ?
O3 C12 O4 107.6(12) . . ?
O3 C12 C14 112.4(12) . . ?
O4 C12 C14 107.5(13) . . ?
O3 C12 C13 107.3(15) . . ?
O4 C12 C13 108.1(12) . . ?
C14 C12 C13 113.8(16) . . ?
C116 C111 C112 117.4(16) . . ?
C116 C111 P1 121.8(12) . . ?
C112 C111 P1 120.5(13) . . ?
C113 C112 C111 123(2) . . ?
C112 C113 C114 118(2) . . ?
C115 C114 C113 121.4(19) . . ?
C114 C115 C116 119(2) . . ?
C111 C116 C115 121.8(17) . . ?
C126 C121 C122 112.9(17) . . ?
C126 C121 P1 123.3(14) . . ?
C122 C121 P1 123.8(13) . . ?
C123 C122 C121 124.9(16) . . ?
C122 C123 C124 120(2) . . ?
C123 C124 C125 120(2) . . ?
C124 C125 C126 120.7(18) . . ?
C125 C126 C121 121(2) . . ?
C212 C211 C216 113.0(16) . . ?
C212 C211 P2 123.9(14) . . ?
C216 C211 P2 123.0(13) . . ?
C213 C212 C211 124(2) . . ?
C212 C213 C214 123(2) . . ?
C213 C214 C215 117(2) . . ?
C214 C215 C216 122.3(19) . . ?
C215 C216 C211 121.9(18) . . ?
C226 C221 C222 121.0(15) . . ?
C226 C221 P2 115.1(12) . . ?
C222 C221 P2 123.1(11) . . ?
C223 C222 C221 117.4(16) . . ?
C224 C223 C222 124.2(17) . . ?
C223 C224 C225 120.9(16) . . ?
C224 C225 C226 117.1(15) . . ?
C221 C226 C225 119.4(16) . . ?
C316 C311 C312 122.7(14) . . ?
C316 C311 P3 117.4(12) . . ?
C312 C311 P3 119.9(12) . . ?
C313 C312 C311 119.7(18) . . ?
C312 C313 C314 117.2(19) . . ?
C313 C314 C315 123.6(19) . . ?
C314 C315 C316 117(2) . . ?
C311 C316 C315 119.5(19) . . ?
C322 C321 C326 115.9(14) . . ?
C322 C321 P3 122.5(12) . . ?
C326 C321 P3 121.5(11) . . ?
C323 C322 C321 123.2(15) . . ?
C322 C323 C324 121.1(15) . . ?
C323 C324 C325 119.2(16) . . ?
C324 C325 C326 118.5(17) . . ?
C321 C326 C325 121.9(15) . . ?
C416 C411 C412 120.0(15) . . ?
C416 C411 P4 123.3(15) . . ?
C412 C411 P4 116.7(11) . . ?
C413 C412 C411 118.7(16) . . ?
C412 C413 C414 121(2) . . ?
C415 C414 C413 119(2) . . ?
C414 C415 C416 123.2(19) . . ?
C411 C416 C415 117.2(19) . . ?
C422 C421 C426 121.6(17) . . ?
C422 C421 P4 116.5(12) . . ?
C426 C421 P4 121.8(13) . . ?
C421 C422 C423 117.5(16) . . ?
C424 C423 C422 120.2(18) . . ?
C423 C424 C425 120.2(18) . . ?
C426 C425 C424 118.8(18) . . ?
C421 C426 C425 121.7(18) . . ?

loop_
_geom_bond_atom_site_label_1
_geom_bond_atom_site_label_2
_geom_bond_distance
_geom_bond_site_symmetry_2
_geom_bond_publ_flag
I1 Cu2 2.714(2) . ?
I1 Cu1 2.747(2) . ?
I2 Cu2 2.724(2) . ?
I2 Cu1 2.735(2) . ?
Cu1 P1 2.252(4) . ?
Cu1 P2 2.254(4) . ?
Cu2 P3 2.305(4) . ?
Cu2 P4 2.320(4) . ?
P1 C121 1.772(17) . ?
P1 C111 1.842(16) . ?
P1 C1 1.848(14) . ?
P2 C211 1.775(18) . ?
P2 C221 1.849(15) . ?
P2 C8 1.864(12) . ?
P3 C321 1.802(15) . ?
P3 C4 1.845(12) . ?
P3 C311 1.864(13) . ?
P4 C11 1.850(12) . ?
P4 C411 1.854(17) . ?
P4 C421 1.861(18) . ?
O1 C5 1.417(16) . ?
O1 C2 1.453(12) . ?
O2 C3 1.416(12) . ?
O2 C5 1.460(16) . ?
O3 C12 1.393(17) . ?
O3 C9 1.404(12) . ?
O4 C10 1.399(10) . ?
O4 C12 1.428(16) . ?
C1 C2 1.512(15) . ?
C2 C3 1.510(12) . ?
C3 C4 1.499(14) . ?
C5 C7 1.498(19) . ?
C5 C6 1.52(2) . ?
C8 C9 1.530(15) . ?
C9 C10 1.506(11) . ?
C10 C11 1.504(14) . ?
C12 C14 1.51(2) . ?
C12 C13 1.53(3) . ?
C111 C116 1.37(2) . ?
C111 C112 1.40(2) . ?
C112 C113 1.37(3) . ?
C113 C114 1.39(3) . ?
C114 C115 1.37(3) . ?
C115 C116 1.40(2) . ?
C121 C126 1.43(2) . ?
C121 C122 1.44(2) . ?
C122 C123 1.31(2) . ?
C123 C124 1.35(3) . ?
C124 C125 1.37(3) . ?
C125 C126 1.37(3) . ?
C211 C212 1.40(2) . ?
C211 C216 1.42(2) . ?
C212 C213 1.36(2) . ?
C213 C214 1.36(3) . ?
C214 C215 1.36(3) . ?
C215 C216 1.38(3) . ?
C221 C226 1.38(2) . ?
C221 C222 1.40(2) . ?
C222 C223 1.34(2) . ?
C223 C224 1.33(2) . ?
C224 C225 1.39(2) . ?
C225 C226 1.43(2) . ?
C311 C316 1.33(2) . ?
C311 C312 1.40(2) . ?
C312 C313 1.37(2) . ?
C313 C314 1.39(3) . ?
C314 C315 1.39(3) . ?
C315 C316 1.41(3) . ?
C321 C322 1.365(19) . ?
C321 C326 1.40(2) . ?
C322 C323 1.36(2) . ?
C323 C324 1.37(2) . ?
C324 C325 1.38(2) . ?
C325 C326 1.42(2) . ?
C411 C416 1.36(2) . ?
C411 C412 1.44(2) . ?
C412 C413 1.37(2) . ?
C413 C414 1.38(3) . ?
C414 C415 1.32(3) . ?
C415 C416 1.43(3) . ?
C421 C422 1.35(2) . ?
C421 C426 1.37(2) . ?
C422 C423 1.45(2) . ?
C423 C424 1.38(2) . ?
C424 C425 1.39(3) . ?
C425 C426 1.38(3) . ?
